data_2012552
loop_
_publ_author_name
'Pilati, Tullio'
'Casalone, Gianluigi'

_publ_section_title
;The diastereoisomers methyl
 5-(<i>S</i>)-[2-(<i>R</i>)/(<i>S</i>)-methoxycarbonyl)-2,3,4,5-tetrahydropyrrol-1-ylcarbonyl]-1-(4-methylphenyl)-4,5-dihydropyrazole-3-carboxylate
;
_journal_issue 3
_journal_name_full 'Acta Crystallographica Section C'
_journal_page_first o178
_journal_page_last o180
_journal_paper_doi 10.1107/S0108270101021552
_journal_volume 58
_journal_year 2002
_chemical_formula_moiety 'C19 H23 N3 O5 , C19 H23 N3 O5'
_chemical_formula_sum 'C38 H46 N6 O10'
_chemical_formula_weight 746.81
_chemical_name_systematic
;
methyl-5-(S)-[2-(S)-methoxycarbonyl)-2,3,4,5-tetrahydropyrrol-1-ylcarbonyl]-
1-(4-methylphenyl)-4,5-dihydropyrazole-3-carboxylate.
methyl-5-(S)-[2-(R)-methoxycarbonyl)-2,3,4,5-tetrahydropyrrol-1-ylcarbonyl]-
1-(4-methylphenyl)-4,5-dihydropyrazole-3-carboxylate co-crystal (1/1)
;
_space_group_IT_number 4
_symmetry_cell_setting monoclinic
_symmetry_space_group_name_Hall 'P 2yb'
_symmetry_space_group_name_H-M 'P 1 21 1'
_atom_sites_solution_hydrogens geom
_atom_sites_solution_primary direct
_atom_sites_solution_secondary difmap
_audit_creation_method SHELXL97
_cell_angle_alpha 90
_cell_angle_beta 117.695(2)
_cell_angle_gamma 90
_cell_formula_units_Z 2
_cell_length_a 12.5056(14)
_cell_length_b 13.3082(16)
_cell_length_c 12.9491(14)
_cell_measurement_reflns_used 4420
_cell_measurement_temperature 293(2)
_cell_measurement_theta_max 20.7
_cell_measurement_theta_min 2.3
_cell_volume 1908.2(4)
_computing_cell_refinement SMART
_computing_data_collection 'SMART (Bruker, 1999)'
_computing_data_reduction 'SAINT (Bruker, 1999)'
_computing_molecular_graphics 'ORTEPIII (Burnett & Johnson, 1996)'
_computing_publication_material SHELXL97
_computing_structure_refinement 'SHELXL97 (Sheldrick, 1997)'
_computing_structure_solution 'SIR92 (Altomare et al., 1994)'
_diffrn_ambient_temperature 293(2)
_diffrn_measured_fraction_theta_full 1.000
_diffrn_measured_fraction_theta_max 1.000
_diffrn_measurement_device_type 'Bruker SMART CCD area-detector'
_diffrn_measurement_method '\w and \f'
_diffrn_radiation_monochromator graphite
_diffrn_radiation_source 'fine-focus sealed tube'
_diffrn_radiation_type MoK\a
_diffrn_radiation_wavelength .71069
_diffrn_reflns_av_R_equivalents .034
_diffrn_reflns_av_sigmaI/netI .080
_diffrn_reflns_limit_h_max 14
_diffrn_reflns_limit_h_min 0
_diffrn_reflns_limit_k_max 15
_diffrn_reflns_limit_k_min 0
_diffrn_reflns_limit_l_max 13
_diffrn_reflns_limit_l_min -15
_diffrn_reflns_number 21406
_diffrn_reflns_theta_full 25.01
_diffrn_reflns_theta_max 25.01
_diffrn_reflns_theta_min 1.78
_exptl_absorpt_coefficient_mu .095
_exptl_absorpt_correction_type none
_exptl_crystal_colour yellow
_exptl_crystal_density_diffrn 1.300
_exptl_crystal_density_method 'not measured'
_exptl_crystal_description 'rhombic prism'
_exptl_crystal_F_000 792
_exptl_crystal_size_max .42
_exptl_crystal_size_mid .34
_exptl_crystal_size_min .12
_refine_diff_density_max .20
_refine_diff_density_min -.12
_refine_ls_extinction_method none
_refine_ls_goodness_of_fit_ref .937
_refine_ls_hydrogen_treatment mixed
_refine_ls_matrix_type full
_refine_ls_number_parameters 503
_refine_ls_number_reflns 3524
_refine_ls_number_restraints 2
_refine_ls_restrained_S_all .936
_refine_ls_R_factor_all .050
_refine_ls_R_factor_gt .039
_refine_ls_shift/su_max .001
_refine_ls_shift/su_mean .000
_refine_ls_structure_factor_coef Fsqd
_refine_ls_weighting_details 'w = 1/\s^2^(Fo^2^)'
_refine_ls_weighting_scheme calc
_refine_ls_wR_factor_gt .095
_refine_ls_wR_factor_ref .101
_reflns_number_gt 2789
_reflns_number_total 3524
_reflns_threshold_expression I>2\s(I)
_cod_data_source_file bm1481.cif
_cod_data_source_block I
_cod_original_sg_symbol_H-M 'P 21'
_cod_database_code 2012552
_cod_database_fobs_code 2012552

loop_
_symmetry_equiv_pos_as_xyz
'x, y, z'
'-x, y+1/2, -z'

loop_
_atom_site_label
_atom_site_fract_x
_atom_site_fract_y
_atom_site_fract_z
_atom_site_U_iso_or_equiv
_atom_site_adp_type
_atom_site_calc_flag
_atom_site_refinement_flags
_atom_site_occupancy
_atom_site_disorder_assembly
_atom_site_disorder_group
_atom_site_type_symbol
N1A .2695(2) .4616(2) -.1755(2) .0560(7) Uani d . 1 . . N
N2A .3414(2) .4560(2) -.2271(2) .0523(6) Uani d . 1 . . N
C3A .4453(3) .4237(2) -.1530(3) .0508(7) Uani d . 1 . . C
C4A .4551(3) .3988(3) -.0363(3) .0607(9) Uani d . 1 . . C
H4A .5243 .4313 .0263 .073 Uiso calc R 1 . . H
H4B .4600 .3269 -.0228 .073 Uiso calc R 1 . . H
C5A .3344(3) .4428(3) -.0499(3) .0532(8) Uani d D 1 . . C
H5A .294(2) .403(2) -.023(2) .045(8) Uiso d D 1 . . H
C6A .1503(3) .4927(2) -.2377(3) .0473(7) Uani d . 1 . . C
C7A .1052(3) .5251(3) -.3519(3) .0565(8) Uani d . 1 . . C
H7A .1565 .5310 -.3855 .068 Uiso calc R 1 . . H
C8A -.0149(3) .5486(3) -.4156(3) .0631(9) Uani d . 1 . . C
H8A -.0438 .5701 -.4923 .076 Uiso calc R 1 . . H
C9A -.0935(3) .5413(3) -.3696(3) .0601(8) Uani d . 1 . . C
C10A -.0475(3) .5116(3) -.2548(3) .0561(8) Uani d . 1 . . C
H10A -.0990 .5077 -.2213 .067 Uiso calc R 1 . . H
C11A .0730(3) .4876(3) -.1881(3) .0534(8) Uani d . 1 . . C
H11A .1021 .4682 -.1107 .064 Uiso calc R 1 . . H
C12A -.2268(3) .5634(4) -.4431(4) .0902(15) Uani d . 1 . . C
H12A -.2393 .6348 -.4491 .135 Uiso calc R 1 . . H
H12B -.2714 .5340 -.4071 .135 Uiso calc R 1 . . H
H12C -.2542 .5355 -.5196 .135 Uiso calc R 1 . . H
C13A .5419(3) .4043(3) -.1851(3) .0571(8) Uani d . 1 . . C
O14A .6399(2) .3741(2) -.1169(2) .0776(8) Uani d . 1 . . O
O15A .5087(2) .4218(2) -.2968(2) .0702(7) Uani d . 1 . . O
C16A .5980(4) .4031(5) -.3341(4) .1054(18) Uani d . 1 . . C
H16A .5651 .4180 -.4158 .158 Uiso calc R 1 . . H
H16B .6219 .3338 -.3209 .158 Uiso calc R 1 . . H
H16C .6671 .4451 -.2908 .158 Uiso calc R 1 . . H
C17A .3608(2) .5414(3) .0175(3) .0499(7) Uani d . 1 . . C
O18A .3671(2) .6201(2) -.0273(2) .0696(6) Uani d . 1 . . O
N19A .3857(2) .5353(2) .1298(2) .0500(6) Uani d . 1 . . N
C20A .3855(3) .4437(3) .1932(3) .0675(9) Uani d . 1 . . C
H20A .4260 .3890 .1761 .081 Uiso calc R 1 . . H
H20B .3037 .4232 .1731 .081 Uiso calc R 1 . . H
C21A .4535(5) .4742(4) .3197(4) .0966(15) Uani d . 1 . . C
H21A .5373 .4535 .3530 .116 Uiso calc R 1 . . H
H21B .4176 .4440 .3645 .116 Uiso calc R 1 . . H
C22A .4438(3) .5873(3) .3199(3) .0741(11) Uani d . 1 . . C
H22A .5111 .6162 .3877 .089 Uiso calc R 1 . . H
H22B .3689 .6080 .3187 .089 Uiso calc R 1 . . H
C23A .4469(3) .6182(3) .2080(3) .0550(8) Uani d . 1 . . C
H23A .408(3) .675(3) .178(3) .054(9) Uiso d . 1 . . H
C24A .5761(3) .6247(3) .2232(3) .0565(8) Uani d . 1 . . C
O25A .6245(2) .5582(3) .2016(3) .1006(11) Uani d . 1 . . O
O26A .62764(19) .7100(2) .2701(2) .0674(6) Uani d . 1 . . O
C27A .7509(3) .7208(3) .2905(3) .0755(11) Uani d . 1 . . C
H27A .7815 .7851 .3252 .113 Uiso calc R 1 . . H
H27B .7535 .7159 .2177 .113 Uiso calc R 1 . . H
H27C .7996 .6686 .3420 .113 Uiso calc R 1 . . H
N1B .1079(2) .1968(2) -.0010(2) .0599(7) Uani d . 1 . . N
N2B .0819(2) .2152(2) -.1138(2) .0567(7) Uani d . 1 . . N
C3B -.0329(3) .2292(3) -.1734(3) .0566(8) Uani d . 1 . . C
C4B -.0994(3) .2190(3) -.1043(3) .0704(10) Uani d . 1 . . C
H4C -.1435 .1561 -.1206 .084 Uiso calc R 1 . . H
H4D -.1546 .2746 -.1181 .084 Uiso calc R 1 . . H
C5B .0067(3) .2213(3) .0209(3) .0567(8) Uani d D 1 . . C
H5B .002(3) .176(2) .070(3) .062(10) Uiso d D 1 . . H
C6B .2295(2) .1905(2) .0855(3) .0511(7) Uani d . 1 . . C
C7B .3207(3) .1737(3) .0562(3) .0564(8) Uani d . 1 . . C
H7B .3026 .1658 -.0216 .068 Uiso calc R 1 . . H
C8B .4388(3) .1685(3) .1425(3) .0599(9) Uani d . 1 . . C
H8B .4993 .1566 .1213 .072 Uiso calc R 1 . . H
C9B .4705(3) .1805(3) .2588(3) .0587(8) Uani d . 1 . . C
C10B .3771(3) .1959(3) .2864(3) .0599(9) Uani d . 1 . . C
H10B .3954 .2030 .3643 .072 Uiso calc R 1 . . H
C11B .2587(3) .2010(3) .2025(3) .0585(8) Uani d . 1 . . C
H11B .1981 .2115 .2239 .070 Uiso calc R 1 . . H
C12B .5994(3) .1772(4) .3513(3) .0844(12) Uani d . 1 . . C
H12D .6401 .1225 .3358 .127 Uiso calc R 1 . . H
H12E .6025 .1676 .4261 .127 Uiso calc R 1 . . H
H12F .6385 .2393 .3512 .127 Uiso calc R 1 . . H
C13B -.0933(3) .2503(3) -.2982(3) .0634(10) Uani d . 1 . . C
O14B -.1996(2) .2641(3) -.3522(2) .0901(9) Uani d . 1 . . O
O15B -.01951(19) .2539(2) -.34591(18) .0659(6) Uani d . 1 . . O
C16B -.0752(3) .2750(4) -.4687(3) .0800(12) Uani d . 1 . . C
H16D -.0146 .2758 -.4946 .120 Uiso calc R 1 . . H
H16E -.1143 .3393 -.4833 .120 Uiso calc R 1 . . H
H16F -.1339 .2240 -.5103 .120 Uiso calc R 1 . . H
C17B .0207(3) .3256(3) .0751(3) .0515(8) Uani d . 1 . . C
O18B .0855(2) .3890(2) .0647(2) .0682(7) Uani d . 1 . . O
N19B -.0430(2) .3428(2) .1325(2) .0572(7) Uani d . 1 . . N
C20B -.1302(3) .2758(3) .1433(4) .0755(11) Uani d . 1 . . C
H20C -.1925 .2554 .0671 .091 Uiso calc R 1 . . H
H20D -.0905 .2164 .1880 .091 Uiso calc R 1 . . H
C21B -.1813(5) .3356(6) .2040(5) .1119(18) Uani d . 1 . . C
H21C -.1509 .3121 .2836 .134 Uiso calc R 1 . . H
H21D -.2686 .3295 .1650 .134 Uiso calc R 1 . . H
C22B -.1463(6) .4407(6) .2034(8) .145(3) Uani d . 1 . . C
H22C -.1293 .4730 .2766 .174 Uiso calc R 1 . . H
H22D -.2109 .4772 .1405 .174 Uiso calc R 1 . . H
C23B -.0363(4) .4397(3) .1868(4) .0743(11) Uani d . 1 . . C
H23B -.040(3) .487(3) .139(3) .066(12) Uiso d . 1 . . H
C24B .0801(5) .4544(4) .2994(4) .0966(14) Uani d . 1 . . C
O25B .1153(6) .5318(4) .3401(5) .250(4) Uani d . 1 . . O
O26B .1347(3) .3736(2) .3491(2) .0893(9) Uani d . 1 . . O
C27B .2439(5) .3855(5) .4602(4) .1186(19) Uani d . 1 . . C
H27D .2784 .3207 .4894 .178 Uiso calc R 1 . . H
H27E .2239 .4177 .5154 .178 Uiso calc R 1 . . H
H27F .3012 .4260 .4490 .178 Uiso calc R 1 . . H

loop_
_atom_site_aniso_label
_atom_site_aniso_U_11
_atom_site_aniso_U_22
_atom_site_aniso_U_33
_atom_site_aniso_U_12
_atom_site_aniso_U_13
_atom_site_aniso_U_23
N1A .0444(13) .0758(19) .0434(13) .0110(14) .0168(11) .0030(13)
N2A .0456(14) .0574(16) .0526(14) .0016(13) .0216(12) -.0004(13)
C3A .0433(16) .0520(19) .0528(17) .0027(14) .0185(14) -.0002(15)
C4A .0528(17) .068(2) .0534(18) .0126(16) .0178(14) .0030(17)
C5A .0488(17) .060(2) .0485(17) .0069(16) .0204(14) .0070(16)
C6A .0437(16) .0489(17) .0469(16) -.0014(13) .0191(13) -.0038(14)
C7A .0447(16) .072(2) .0529(17) .0029(16) .0232(14) .0071(17)
C8A .0506(18) .084(3) .0492(17) .0078(18) .0183(15) .0148(18)
C9A .0465(17) .072(2) .0585(19) -.0001(17) .0215(15) .0026(18)
C10A .0453(17) .066(2) .0609(19) -.0034(15) .0279(16) -.0045(16)
C11A .0526(18) .0576(19) .0496(17) .0007(15) .0235(15) .0002(15)
C12A .0464(19) .141(4) .076(2) .013(2) .0228(18) .015(3)
C13A .0493(18) .055(2) .063(2) .0028(16) .0225(16) .0019(17)
O14A .0481(13) .102(2) .0743(16) .0219(14) .0213(13) .0157(15)
O15A .0556(13) .093(2) .0683(16) .0125(13) .0341(12) .0157(14)
C16A .077(3) .162(5) .102(3) .021(3) .062(3) .031(4)
C17A .0369(15) .061(2) .0519(17) .0042(15) .0210(13) .0080(17)
O18A .0885(17) .0599(16) .0675(14) .0071(13) .0422(13) .0145(13)
N19A .0443(13) .0586(16) .0443(14) -.0052(12) .0183(11) .0020(13)
C20A .069(2) .075(2) .0528(18) -.0126(19) .0225(16) .0066(18)
C21A .106(3) .119(4) .058(2) -.025(3) .032(2) .011(3)
C22A .059(2) .106(4) .058(2) -.007(2) .0278(17) -.015(2)
C23A .0427(17) .062(2) .0553(19) .0006(17) .0184(14) -.0032(18)
C24A .0510(18) .057(2) .0570(18) .0012(17) .0215(15) -.0027(16)
O25A .0555(15) .092(2) .159(3) -.0105(15) .0530(17) -.047(2)
O26A .0513(12) .0677(16) .0790(15) -.0056(12) .0267(11) -.0069(14)
C27A .0491(18) .086(3) .082(2) -.0111(19) .0234(17) .006(2)
N1B .0392(13) .086(2) .0517(14) .0055(14) .0184(11) -.0031(15)
N2B .0450(14) .0673(18) .0519(15) .0060(13) .0175(12) -.0079(13)
C3B .0391(15) .065(2) .0590(18) .0000(15) .0177(14) -.0132(17)
C4B .0419(16) .096(3) .066(2) -.0042(18) .0195(15) -.015(2)
C5B .0382(15) .073(2) .058(2) -.0011(15) .0223(14) .0046(18)
C6B .0413(15) .0551(19) .0542(17) .0026(14) .0200(13) .0027(15)
C7B .0458(17) .071(2) .0516(17) .0070(16) .0217(14) .0005(16)
C8B .0463(17) .061(2) .076(2) .0070(15) .0311(16) .0013(18)
C9B .0467(17) .055(2) .065(2) .0048(15) .0178(15) .0003(17)
C10B .0546(18) .070(2) .0490(17) .0014(17) .0192(14) .0084(17)
C11B .0480(17) .073(2) .0545(18) .0038(17) .0242(14) .0026(18)
C12B .050(2) .098(3) .083(3) .009(2) .0122(18) -.003(2)
C13B .0413(18) .075(2) .059(2) .0061(17) .0103(16) -.0208(19)
O14B .0479(14) .140(3) .0644(15) .0200(16) .0110(12) -.0165(17)
O15B .0477(12) .0866(18) .0524(13) .0049(12) .0140(10) -.0026(13)
C16B .065(2) .108(3) .052(2) .015(2) .0150(17) .002(2)
C17B .0367(15) .063(2) .0508(17) .0021(15) .0171(13) .0090(15)
O18B .0608(14) .0755(17) .0727(15) -.0120(13) .0348(12) .0044(13)
N19B .0511(15) .0619(18) .0642(16) .0055(13) .0315(13) .0035(14)
C20B .0541(19) .092(3) .093(3) -.002(2) .045(2) .012(2)
C21B .096(3) .168(6) .104(3) -.002(4) .073(3) -.010(4)
C22B .121(5) .139(6) .214(8) .021(4) .110(5) -.039(5)
C23B .074(3) .072(3) .077(3) .015(2) .036(2) .002(2)
C24B .131(4) .064(3) .075(3) .018(3) .031(3) .000(3)
O25B .295(7) .081(3) .168(5) .013(4) -.066(4) -.025(3)
O26B .092(2) .090(2) .0731(17) .0104(17) .0267(16) -.0056(16)
C27B .100(3) .172(6) .066(3) .018(4) .023(3) .007(3)

loop_
_atom_type_symbol
_atom_type_description
_atom_type_scat_dispersion_real
_atom_type_scat_dispersion_imag
_atom_type_scat_source
C C .0033 .0016 'International Tables Vol C Tables 4.2.6.8 and 6.1.1.4'
H H .0000 .0000 'International Tables Vol C Tables 4.2.6.8 and 6.1.1.4'
N N .0061 .0033 'International Tables Vol C Tables 4.2.6.8 and 6.1.1.4'
O O .0106 .0060 'International Tables Vol C Tables 4.2.6.8 and 6.1.1.4'

loop_
_geom_angle_atom_site_label_1
_geom_angle_atom_site_label_2
_geom_angle_atom_site_label_3
_geom_angle
_geom_angle_publ_flag
N2A N1A C6A 120.9(2) no
N2A N1A C5A 112.9(2) no
C6A N1A C5A 125.9(2) no
C3A N2A N1A 109.1(2) no
N2A C3A C13A 121.9(3) no
N2A C3A C4A 114.2(3) no
C13A C3A C4A 123.6(3) no
C3A C4A C5A 100.6(2) no
C3A C4A H4A 111.7 no
C5A C4A H4A 111.7 no
C3A C4A H4B 111.7 no
C5A C4A H4B 111.7 no
H4A C4A H4B 109.4 no
N1A C5A C17A 110.4(3) no
N1A C5A C4A 101.4(2) no
C17A C5A C4A 108.6(3) no
N1A C5A H5A 113.9(18) no
C17A C5A H5A 107.0(19) no
C4A C5A H5A 115.4(19) no
C7A C6A N1A 120.4(3) no
C7A C6A C11A 119.0(3) no
N1A C6A C11A 120.6(3) no
C8A C7A C6A 120.1(3) no
C8A C7A H7A 120.0 no
C6A C7A H7A 120.0 no
C9A C8A C7A 121.9(3) no
C9A C8A H8A 119.0 no
C7A C8A H8A 119.0 no
C8A C9A C10A 117.8(3) no
C8A C9A C12A 121.0(3) no
C10A C9A C12A 121.2(3) no
C9A C10A C11A 121.8(3) no
C9A C10A H10A 119.1 no
C11A C10A H10A 119.1 no
C10A C11A C6A 119.4(3) no
C10A C11A H11A 120.3 no
C6A C11A H11A 120.3 no
C9A C12A H12A 109.5 no
C9A C12A H12B 109.5 no
H12A C12A H12B 109.5 no
C9A C12A H12C 109.5 no
H12A C12A H12C 109.5 no
H12B C12A H12C 109.5 no
O14A C13A O15A 123.8(3) no
O14A C13A C3A 122.9(3) no
O15A C13A C3A 113.3(3) no
C13A O15A C16A 116.1(3) no
O15A C16A H16A 109.5 no
O15A C16A H16B 109.5 no
H16A C16A H16B 109.5 no
O15A C16A H16C 109.5 no
H16A C16A H16C 109.5 no
H16B C16A H16C 109.5 no
O18A C17A N19A 122.4(3) no
O18A C17A C5A 120.8(3) no
N19A C17A C5A 116.6(3) no
C17A N19A C23A 119.5(3) no
C17A N19A C20A 126.6(3) no
C23A N19A C20A 112.2(2) no
N19A C20A C21A 103.7(3) no
N19A C20A H20A 111.0 no
C21A C20A H20A 111.0 no
N19A C20A H20B 111.0 no
C21A C20A H20B 111.0 no
H20A C20A H20B 109.0 no
C20A C21A C22A 105.3(4) no
C20A C21A H21A 110.7 no
C22A C21A H21A 110.7 no
C20A C21A H21B 110.7 no
C22A C21A H21B 110.7 no
H21A C21A H21B 108.8 no
C21A C22A C23A 103.3(3) no
C21A C22A H22A 111.1 no
C23A C22A H22A 111.1 no
C21A C22A H22B 111.1 no
C23A C22A H22B 111.1 no
H22A C22A H22B 109.1 no
N19A C23A C22A 102.7(3) no
N19A C23A C24A 108.3(3) no
C22A C23A C24A 112.5(3) no
N19A C23A H23A 110(2) no
C22A C23A H23A 113(2) no
C24A C23A H23A 110(2) no
O25A C24A O26A 124.5(3) no
O25A C24A C23A 123.6(3) no
O26A C24A C23A 111.8(3) no
C24A O26A C27A 115.2(3) no
O26A C27A H27A 109.5 no
O26A C27A H27B 109.5 no
H27A C27A H27B 109.5 no
O26A C27A H27C 109.5 no
H27A C27A H27C 109.5 no
H27B C27A H27C 109.5 no
N2B N1B C6B 119.5(2) no
N2B N1B C5B 111.9(2) no
C6B N1B C5B 124.9(3) no
C3B N2B N1B 108.1(3) no
N2B C3B C13B 123.3(3) no
N2B C3B C4B 114.0(3) no
C13B C3B C4B 122.6(3) no
C3B C4B C5B 100.5(3) no
C3B C4B H4C 111.7 no
C5B C4B H4C 111.7 no
C3B C4B H4D 111.7 no
C5B C4B H4D 111.7 no
H4C C4B H4D 109.4 no
N1B C5B C17B 111.6(3) no
N1B C5B C4B 101.1(3) no
C17B C5B C4B 111.0(3) no
N1B C5B H5B 110(2) no
C17B C5B H5B 108(2) no
C4B C5B H5B 115(2) no
C7B C6B C11B 119.0(3) no
C7B C6B N1B 121.1(3) no
C11B C6B N1B 119.9(3) no
C6B C7B C8B 119.8(3) no
C6B C7B H7B 120.1 no
C8B C7B H7B 120.1 no
C9B C8B C7B 122.4(3) no
C9B C8B H8B 118.8 no
C7B C8B H8B 118.8 no
C8B C9B C10B 116.8(3) no
C8B C9B C12B 121.8(3) no
C10B C9B C12B 121.4(3) no
C11B C10B C9B 122.2(3) no
C11B C10B H10B 118.9 no
C9B C10B H10B 118.9 no
C10B C11B C6B 119.8(3) no
C10B C11B H11B 120.1 no
C6B C11B H11B 120.1 no
C9B C12B H12D 109.5 no
C9B C12B H12E 109.5 no
H12D C12B H12E 109.5 no
C9B C12B H12F 109.5 no
H12D C12B H12F 109.5 no
H12E C12B H12F 109.5 no
O14B C13B O15B 123.2(3) no
O14B C13B C3B 122.7(3) no
O15B C13B C3B 114.1(3) no
C13B O15B C16B 116.0(2) no
O15B C16B H16D 109.5 no
O15B C16B H16E 109.5 no
H16D C16B H16E 109.5 no
O15B C16B H16F 109.5 no
H16D C16B H16F 109.5 no
H16E C16B H16F 109.5 no
O18B C17B N19B 122.7(3) no
O18B C17B C5B 121.3(3) no
N19B C17B C5B 116.1(3) no
C17B N19B C23B 120.3(3) no
C17B N19B C20B 127.7(3) no
C23B N19B C20B 111.9(3) no
C21B C20B N19B 104.6(4) no
C21B C20B H20C 110.8 no
N19B C20B H20C 110.8 no
C21B C20B H20D 110.8 no
N19B C20B H20D 110.8 no
H20C C20B H20D 108.9 no
C20B C21B C22B 108.1(4) no
C20B C21B H21C 110.1 no
C22B C21B H21C 110.1 no
C20B C21B H21D 110.1 no
C22B C21B H21D 110.1 no
H21C C21B H21D 108.4 no
C21B C22B C23B 106.8(5) no
C21B C22B H22C 110.4 no
C23B C22B H22C 110.4 no
C21B C22B H22D 110.4 no
C23B C22B H22D 110.4 no
H22C C22B H22D 108.6 no
N19B C23B C22B 103.2(4) no
N19B C23B C24B 113.2(4) no
C22B C23B C24B 113.4(5) no
N19B C23B H23B 109(2) no
C22B C23B H23B 110(2) no
C24B C23B H23B 107(2) no
O25B C24B O26B 121.6(5) no
O25B C24B C23B 123.2(5) no
O26B C24B C23B 115.1(4) no
C24B O26B C27B 116.2(4) no
O26B C27B H27D 109.5 no
O26B C27B H27E 109.5 no
H27D C27B H27E 109.5 no
O26B C27B H27F 109.5 no
H27D C27B H27F 109.5 no
H27E C27B H27F 109.5 no

loop_
_geom_bond_atom_site_label_1
_geom_bond_atom_site_label_2
_geom_bond_site_symmetry_2
_geom_bond_distance
_geom_bond_publ_flag
N1A N2A . 1.348(3) no
N1A C6A . 1.388(4) no
N1A C5A . 1.464(4) no
N2A C3A . 1.279(4) no
C3A C13A . 1.471(5) no
C3A C4A . 1.495(5) no
C4A C5A . 1.552(4) no
C4A H4A . .9700 no
C4A H4B . .9700 no
C5A C17A . 1.525(5) no
C5A H5A . .90(3) no
C6A C7A . 1.385(4) no
C6A C11A . 1.388(4) no
C7A C8A . 1.372(4) no
C7A H7A . .9300 no
C8A C9A . 1.369(4) no
C8A H8A . .9300 no
C9A C10A . 1.379(5) no
C9A C12A . 1.516(5) no
C10A C11A . 1.382(4) no
C10A H10A . .9300 no
C11A H11A . .9300 no
C12A H12A . .9600 no
C12A H12B . .9600 no
C12A H12C . .9600 no
C13A O14A . 1.198(4) no
C13A O15A . 1.326(4) no
O15A C16A . 1.431(5) no
C16A H16A . .9600 no
C16A H16B . .9600 no
C16A H16C . .9600 no
C17A O18A . 1.218(4) no
C17A N19A . 1.340(4) no
N19A C23A . 1.452(4) no
N19A C20A . 1.471(5) no
C20A C21A . 1.509(6) no
C20A H20A . .9700 no
C20A H20B . .9700 no
C21A C22A . 1.510(7) no
C21A H21A . .9700 no
C21A H21B . .9700 no
C22A C23A . 1.523(5) no
C22A H22A . .9700 no
C22A H22B . .9700 no
C23A C24A . 1.536(5) no
C23A H23A . .88(3) no
C24A O25A . 1.177(4) no
C24A O26A . 1.308(4) no
O26A C27A . 1.445(4) no
C27A H27A . .9600 no
C27A H27B . .9600 no
C27A H27C . .9600 no
N1B N2B . 1.364(4) no
N1B C6B . 1.411(4) no
N1B C5B . 1.456(4) no
N2B C3B . 1.289(4) no
C3B C13B . 1.459(5) no
C3B C4B . 1.483(5) no
C4B C5B . 1.545(5) no
C4B H4C . .9700 no
C4B H4D . .9700 no
C5B C17B . 1.528(5) no
C5B H5B . .90(3) no
C6B C7B . 1.378(4) no
C6B C11B . 1.391(4) no
C7B C8B . 1.379(5) no
C7B H7B . .9300 no
C8B C9B . 1.377(5) no
C8B H8B . .9300 no
C9B C10B . 1.385(5) no
C9B C12B . 1.497(4) no
C10B C11B . 1.372(4) no
C10B H10B . .9300 no
C11B H11B . .9300 no
C12B H12D . .9600 no
C12B H12E . .9600 no
C12B H12F . .9600 no
C13B O14B . 1.194(4) no
C13B O15B . 1.329(4) no
O15B C16B . 1.436(4) no
C16B H16D . .9600 no
C16B H16E . .9600 no
C16B H16F . .9600 no
C17B O18B . 1.220(4) no
C17B N19B . 1.339(4) no
N19B C23B . 1.453(5) no
N19B C20B . 1.464(5) no
C20B C21B . 1.458(7) no
C20B H20C . .9700 no
C20B H20D . .9700 no
C21B C22B . 1.467(9) no
C21B H21C . .9700 no
C21B H21D . .9700 no
C22B C23B . 1.488(7) no
C22B H22C . .9700 no
C22B H22D . .9700 no
C23B C24B . 1.520(7) no
C23B H23B . .88(4) no
C24B O25B . 1.148(6) no
C24B O26B . 1.276(5) no
O26B C27B . 1.461(5) no
C27B H27D . .9600 no
C27B H27E . .9600 no
C27B H27F . .9600 no

loop_
_geom_torsion_atom_site_label_1
_geom_torsion_atom_site_label_2
_geom_torsion_atom_site_label_3
_geom_torsion_atom_site_label_4
_geom_torsion
_geom_torsion_publ_flag
C6A N1A N2A C3A -178.6(3) no
C5A N1A N2A C3A 7.7(4) no
N1A N2A C3A C13A 176.7(3) no
N1A N2A C3A C4A 2.0(4) no
N2A C3A C4A C5A -9.7(4) no
C13A C3A C4A C5A 175.7(3) no
N2A N1A C5A C17A 101.9(3) no
C6A N1A C5A C17A -71.5(4) no
N2A N1A C5A C4A -13.1(4) no
C6A N1A C5A C4A 173.5(3) no
C3A C4A C5A N1A 12.5(3) no
C3A C4A C5A C17A -103.9(3) no
N2A N1A C6A C7A -4.4(5) no
C5A N1A C6A C7A 168.5(3) no
N2A N1A C6A C11A 172.8(3) no
C5A N1A C6A C11A -14.4(5) no
N1A C6A C7A C8A 175.1(3) no
C11A C6A C7A C8A -2.1(5) no
C6A C7A C8A C9A .2(6) no
C7A C8A C9A C10A 1.6(6) no
C7A C8A C9A C12A -177.4(4) no
C8A C9A C10A C11A -1.5(6) no
C12A C9A C10A C11A 177.5(4) no
C9A C10A C11A C6A -.4(5) no
C7A C6A C11A C10A 2.2(5) no
N1A C6A C11A C10A -175.0(3) no
N2A C3A C13A O14A 179.9(4) no
C4A C3A C13A O14A -6.0(5) no
N2A C3A C13A O15A -1.3(5) no
C4A C3A C13A O15A 172.9(3) no
O14A C13A O15A C16A -.3(6) no
C3A C13A O15A C16A -179.2(4) no
N1A C5A C17A O18A -24.7(4) no
C4A C5A C17A O18A 85.7(3) no
N1A C5A C17A N19A 160.4(2) no
C4A C5A C17A N19A -89.2(3) no
O18A C17A N19A C23A -13.8(4) no
C5A C17A N19A C23A 161.1(3) no
O18A C17A N19A C20A -177.4(3) no
C5A C17A N19A C20A -2.6(4) no
C17A N19A C20A C21A 164.0(3) no
C23A N19A C20A C21A -.7(4) no
N19A C20A C21A C22A 22.2(5) no
C20A C21A C22A C23A -34.9(4) no
C17A N19A C23A C22A 173.4(3) no
C20A N19A C23A C22A -20.7(4) no
C17A N19A C23A C24A -67.3(4) no
C20A N19A C23A C24A 98.6(3) no
C21A C22A C23A N19A 33.5(4) no
C21A C22A C23A C24A -82.8(4) no
N19A C23A C24A O25A -18.8(5) no
C22A C23A C24A O25A 94.1(5) no
N19A C23A C24A O26A 165.4(3) no
C22A C23A C24A O26A -81.7(4) no
O25A C24A O26A C27A 2.6(5) no
C23A C24A O26A C27A 178.3(3) no
C6B N1B N2B C3B -172.5(3) no
C5B N1B N2B C3B -13.1(4) no
N1B N2B C3B C13B -179.6(3) no
N1B N2B C3B C4B -1.4(4) no
N2B C3B C4B C5B 13.7(4) no
C13B C3B C4B C5B -168.0(3) no
N2B N1B C5B C17B -97.4(3) no
C6B N1B C5B C17B 60.7(4) no
N2B N1B C5B C4B 20.6(4) no
C6B N1B C5B C4B 178.8(3) no
C3B C4B C5B N1B -19.0(4) no
C3B C4B C5B C17B 99.5(3) no
N2B N1B C6B C7B -18.9(5) no
C5B N1B C6B C7B -175.5(3) no
N2B N1B C6B C11B 161.4(3) no
C5B N1B C6B C11B 4.8(5) no
C11B C6B C7B C8B -.7(5) no
N1B C6B C7B C8B 179.6(3) no
C6B C7B C8B C9B -.5(6) no
C7B C8B C9B C10B 1.4(5) no
C7B C8B C9B C12B -178.5(4) no
C8B C9B C10B C11B -1.2(5) no
C12B C9B C10B C11B 178.8(4) no
C9B C10B C11B C6B .0(6) no
C7B C6B C11B C10B .9(5) no
N1B C6B C11B C10B -179.4(3) no
N2B C3B C13B O14B -179.3(4) no
C4B C3B C13B O14B 2.6(6) no
N2B C3B C13B O15B .0(5) no
C4B C3B C13B O15B -178.1(3) no
O14B C13B O15B C16B -.4(6) no
C3B C13B O15B C16B -179.7(3) no
N1B C5B C17B O18B 21.7(4) no
C4B C5B C17B O18B -90.2(3) no
N1B C5B C17B N19B -159.0(3) no
C4B C5B C17B N19B 89.0(3) no
O18B C17B N19B C23B -.6(5) no
C5B C17B N19B C23B -179.8(3) no
O18B C17B N19B C20B 175.0(3) no
C5B C17B N19B C20B -4.2(5) no
C17B N19B C20B C21B -174.3(4) no
C23B N19B C20B C21B 1.6(5) no
N19B C20B C21B C22B 13.0(6) no
C20B C21B C22B C23B -22.6(8) no
C17B N19B C23B C22B 161.3(4) no
C20B N19B C23B C22B -15.0(5) no
C17B N19B C23B C24B -75.7(5) no
C20B N19B C23B C24B 108.0(4) no
C21B C22B C23B N19B 22.5(7) no
C21B C22B C23B C24B -100.4(6) no
N19B C23B C24B O25B 161.1(7) no
C22B C23B C24B O25B -81.8(9) no
N19B C23B C24B O26B -21.6(6) no
C22B C23B C24B O26B 95.5(6) no
O25B C24B O26B C27B .0(9) no
C23B C24B O26B C27B -177.3(4) no

loop_
_cod_related_entry_id
_cod_related_entry_database
_cod_related_entry_code
1 ChemSpider 21181885
